data_8000512
loop_
_publ_author_name
'Okayasu, Yoshinori'
'Yuasa, Junpei'

_publ_section_title
;
 Structure Determination of Europium Complexes in Solution Using
 Crystal-Field Splitting of the Narrow <i>f</i>-<i>f</i> Emission Lines.
;
_journal_name_full 'The journal of physical chemistry letters'
_journal_page_first 6867
_journal_page_last 6874
_journal_paper_doi 10.1021/acs.jpclett.1c01885
_journal_year 2021
_chemical_absolute_configuration rm
_chemical_formula_sum 'C55 H37 Eu F12 N4 O8'
_chemical_formula_weight 1261.84
_space_group_crystal_system triclinic
_space_group_IT_number 1
_space_group_name_Hall 'P 1'
_space_group_name_H-M_alt 'P 1'
_atom_sites_solution_hydrogens geom
_audit_creation_method SHELXL-2016/6
_cell_angle_alpha 94.336(2)
_cell_angle_beta 98.721(3)
_cell_angle_gamma 91.7938(18)
_cell_formula_units_Z 1
_cell_length_a 10.079(2)
_cell_length_b 11.021(2)
_cell_length_c 12.037(3)
_cell_measurement_reflns_used 673
_cell_measurement_temperature 173(2)
_cell_measurement_theta_max 24.4512
_cell_measurement_theta_min 3.7209
_cell_volume 1316.6(5)
_computing_structure_refinement 'SHELXL-2016/6 (Sheldrick, 2016)'
_computing_structure_solution 'SHELXT 2014/5 (Sheldrick, 2014)'
_diffrn_ambient_temperature 173(2)
_diffrn_measured_fraction_theta_full 0.978
_diffrn_measured_fraction_theta_max 0.978
_diffrn_measurement_device_type 'Bruker APEX-II CCD'
_diffrn_measurement_method '\f and \w scans'
_diffrn_radiation_type MoK\a
_diffrn_radiation_wavelength 0.71073
_diffrn_reflns_av_R_equivalents 0.0156
_diffrn_reflns_av_unetI/netI 0.0514
_diffrn_reflns_Laue_measured_fraction_full 0.978
_diffrn_reflns_Laue_measured_fraction_max 0.978
_diffrn_reflns_limit_h_max 11
_diffrn_reflns_limit_h_min -11
_diffrn_reflns_limit_k_max 13
_diffrn_reflns_limit_k_min -12
_diffrn_reflns_limit_l_max 7
_diffrn_reflns_limit_l_min -14
_diffrn_reflns_number 6117
_diffrn_reflns_point_group_measured_fraction_full 0.560
_diffrn_reflns_point_group_measured_fraction_max 0.560
_diffrn_reflns_theta_full 24.991
_diffrn_reflns_theta_max 24.991
_diffrn_reflns_theta_min 1.717
_exptl_absorpt_coefficient_mu 1.292
_exptl_crystal_colour colorless
_exptl_crystal_density_diffrn 1.591
_exptl_crystal_description plate
_exptl_crystal_F_000 630
_exptl_crystal_size_max 0.259
_exptl_crystal_size_mid 0.179
_exptl_crystal_size_min 0.089
_refine_diff_density_max 0.809
_refine_diff_density_min -0.396
_refine_diff_density_rms 0.059
_refine_ls_abs_structure_details
;
 Classical Flack method preferred over Parsons because s.u. lower.
;
_refine_ls_abs_structure_Flack 0.006(7)
_refine_ls_extinction_method none
_refine_ls_goodness_of_fit_ref 0.984
_refine_ls_hydrogen_treatment constr
_refine_ls_matrix_type full
_refine_ls_number_parameters 720
_refine_ls_number_reflns 5179
_refine_ls_number_restraints 36
_refine_ls_restrained_S_all 0.980
_refine_ls_R_factor_all 0.0212
_refine_ls_R_factor_gt 0.0212
_refine_ls_shift/su_max 0.000
_refine_ls_shift/su_mean 0.000
_refine_ls_structure_factor_coef Fsqd
_refine_ls_weighting_details 'w=1/[\s^2^(Fo^2^)] where P=(Fo^2^+2Fc^2^)/3'
_refine_ls_weighting_scheme calc
_refine_ls_wR_factor_gt 0.0491
_refine_ls_wR_factor_ref 0.0491
_reflns_Friedel_coverage 0.146
_reflns_Friedel_fraction_full 0.143
_reflns_Friedel_fraction_max 0.143
_reflns_number_gt 5176
_reflns_number_total 5179
_reflns_threshold_expression 'I > 2\s(I)'
_cod_data_source_file jz1c01885_si_004.cif
_cod_data_source_block PhEuF_0m200825_b
_cod_original_cell_volume 1316.7(5)
_cod_database_code 8000512
_shelx_shelxl_version_number 2016/6
_shelx_space_group_comment
;
The symmetry employed for this shelxl refinement is uniquely defined
by the following loop, which should always be used as a source of
symmetry information in preference to the above space-group names.
They are only intended as comments.
;

loop_
_space_group_symop_operation_xyz
'x, y, z'

loop_
_atom_site_label
_atom_site_type_symbol
_atom_site_fract_x
_atom_site_fract_y
_atom_site_fract_z
_atom_site_U_iso_or_equiv
_atom_site_adp_type
_atom_site_occupancy
_atom_site_site_symmetry_order
_atom_site_calc_flag
_atom_site_refinement_flags_posn
_atom_site_refinement_flags_adp
_atom_site_refinement_flags_occupancy
_atom_site_disorder_assembly
_atom_site_disorder_group
F9 F 0.4197(15) 0.2685(8) 0.7110(10) 0.0531(9) Uani 0.510(6) 1 d D U P A 1
F10 F 0.4397(11) 0.0885(8) 0.6358(8) 0.0531(9) Uani 0.510(6) 1 d D U P A 1
F11 F 0.3127(8) 0.2112(7) 0.5452(6) 0.0531(9) Uani 0.510(6) 1 d D U P A 1
F10A F 0.3396(9) 0.1648(8) 0.5757(7) 0.0531(9) Uani 0.490(6) 1 d D . P A 2
F9A F 0.5033(8) 0.1155(6) 0.6990(7) 0.0531(9) Uani 0.490(6) 1 d D . P A 2
F11A F 0.4230(16) 0.2938(9) 0.7132(11) 0.0531(9) Uani 0.490(6) 1 d D . P A 2
F7 F 0.3360(3) 0.6875(3) 0.7040(3) 0.0539(9) Uani 1 1 d . . . . .
F8 F 1.1657(4) 1.1621(3) 0.7646(3) 0.0669(11) Uani 1 1 d . . . . .
Eu1 Eu 0.68212(2) 0.51947(2) 0.47694(2) 0.02046(6) Uani 1 1 d . . . . .
F1 F 0.4281(4) 0.8729(3) 0.3505(3) 0.0539(9) Uani 1 1 d . . . . .
O6 O 0.7900(3) 0.7126(3) 0.5527(3) 0.0276(7) Uani 1 1 d . . . . .
O5 O 0.5238(3) 0.6240(3) 0.5720(3) 0.0293(8) Uani 1 1 d . . . . .
O8 O 0.7661(3) 0.3191(3) 0.4435(3) 0.0261(7) Uani 1 1 d . . . . .
C53 C 0.9777(8) -0.0552(8) 0.3222(9) 0.075(3) Uani 1 1 d . . . . .
N1 N 0.8280(4) 0.5384(3) 0.3180(3) 0.0265(9) Uani 1 1 d . . . . .
O4 O 0.5191(4) 0.4235(3) 0.3307(3) 0.0313(8) Uani 1 1 d . . . . .
O2 O 0.9402(4) 0.4032(3) 0.8039(2) 0.0329(8) Uani 1 1 d . . . . .
C18 C 0.7112(9) 0.5993(7) 0.8530(6) 0.0374(19) Uani 1 1 d . . . . .
C28 C 0.3306(5) 0.3462(5) 0.2021(4) 0.0286(11) Uani 1 1 d . . . . .
C19 C 0.8211(8) 0.6764(6) 0.8844(6) 0.0474(16) Uani 1 1 d . . . . .
H19 H 0.904250 0.655529 0.861744 0.057 Uiso 1 1 calc R U . . .
F3 F 0.5193(4) 0.8489(3) 0.2024(3) 0.0546(9) Uani 1 1 d . . . . .
O1 O 1.0285(4) 0.5555(3) 0.2573(3) 0.0371(9) Uani 1 1 d . . . . .
N2 N 0.9479(4) 0.5009(3) 0.5286(3) 0.0211(8) Uani 1 1 d . . . . .
C38 C 0.8644(5) 0.9019(4) 0.6518(4) 0.0279(11) Uani 1 1 d . . . . .
C46 C 0.6302(6) 0.1755(5) 0.5153(4) 0.0362(12) Uani 1 1 d . . . . .
H46 H 0.614938 0.091396 0.523547 0.043 Uiso 1 1 calc R U . . .
C15 C 0.9038(6) 0.4539(5) 0.7065(4) 0.0221(12) Uani 1 1 d . . . . .
C36 C 0.6252(5) 0.8213(4) 0.6332(4) 0.0313(11) Uani 1 1 d . . . . .
H36 H 0.605852 0.898530 0.666091 0.038 Uiso 1 1 calc R U . . .
C37 C 0.7567(5) 0.8052(4) 0.6099(4) 0.0259(10) Uani 1 1 d . . . . .
C43 C 1.0661(6) 1.0761(5) 0.7269(5) 0.0431(14) Uani 1 1 d . . . . .
F5 F 0.2959(3) 0.7707(4) 0.5486(3) 0.0649(10) Uani 1 1 d . . . . .
C7 C 0.7947(6) 0.5452(5) 0.1933(4) 0.0335(12) Uani 1 1 d . . . . .
H7 H 0.728318 0.609312 0.175948 0.040 Uiso 1 1 calc R U . . .
C16 C 0.8152(6) 0.3896(5) 0.8509(4) 0.0376(13) Uani 1 1 d . . . . .
H16A H 0.830051 0.412878 0.933010 0.045 Uiso 1 1 calc R U . . .
H16B H 0.778140 0.304616 0.837229 0.045 Uiso 1 1 calc R U . . .
C48 C 0.8165(5) 0.1154(4) 0.4079(4) 0.0292(11) Uani 1 1 d . . . . .
C35 C 0.5230(5) 0.7331(4) 0.6118(4) 0.0302(11) Uani 1 1 d . . . . .
C11 C 1.1660(8) 0.4981(5) 0.4723(7) 0.0309(15) Uani 1 1 d . . . . .
H11 H 1.221017 0.511628 0.416540 0.037 Uiso 1 1 calc R U . . .
C6 C 0.7376(7) 0.4203(5) 0.1378(4) 0.0368(13) Uani 1 1 d . . . . .
C4 C 0.6139(9) 0.4117(8) 0.0697(6) 0.044(2) Uani 1 1 d . . . . .
H4 H 0.561830 0.481685 0.060739 0.053 Uiso 1 1 calc R U . . .
C50 C 0.7647(6) -0.0036(5) 0.3748(4) 0.0387(13) Uani 1 1 d . . . . .
H50 H 0.675442 -0.025690 0.384092 0.046 Uiso 1 1 calc R U . . .
F4 F 0.0962(5) 0.0547(4) 0.0417(4) 0.0900(16) Uani 1 1 d . . . . .
O7 O 0.5478(3) 0.3711(3) 0.5583(3) 0.0295(8) Uani 1 1 d . . . . .
C41 C 0.9501(6) 1.0810(5) 0.7717(5) 0.0458(15) Uani 1 1 d . . . . .
H41 H 0.938726 1.143373 0.828067 0.055 Uiso 1 1 calc R U . . .
C27 C 0.4188(5) 0.4507(4) 0.2639(4) 0.0263(11) Uani 1 1 d . . . . .
C52 C 0.8428(7) -0.0889(6) 0.3286(6) 0.0534(17) Uani 1 1 d . . . . .
H52 H 0.806687 -0.168249 0.301861 0.064 Uiso 1 1 calc R U . . .
C51 C 1.0272(7) 0.0599(6) 0.3500(6) 0.0537(17) Uani 1 1 d . . . . .
H51 H 1.115648 0.082074 0.338586 0.064 Uiso 1 1 calc R U . . .
C9 C 0.9548(5) 0.5392(4) 0.3400(4) 0.0257(11) Uani 1 1 d . . . . .
C33 C 0.1749(8) 0.1501(7) 0.0949(6) 0.060(2) Uani 1 1 d . . . . .
C32 C 0.1508(8) 0.2639(8) 0.0582(6) 0.060(2) Uani 1 1 d . . . . .
H32 H 0.082738 0.274384 -0.003706 0.072 Uiso 1 1 calc R U . . .
C45 C 0.5501(5) 0.2573(5) 0.5616(4) 0.0336(12) Uani 1 1 d . . . . .
C40 C 0.9851(5) 0.8994(5) 0.6089(4) 0.0364(12) Uani 1 1 d . . . . .
H40 H 0.998131 0.836033 0.554157 0.044 Uiso 1 1 calc R U . . .
F12 F 1.0491(5) -0.1404(4) 0.2740(5) 0.1035(19) Uani 1 1 d . . . . .
C49 C 0.9495(6) 0.1450(5) 0.3950(5) 0.0406(13) Uani 1 1 d . . . . .
H49 H 0.986257 0.225091 0.417770 0.049 Uiso 1 1 calc R U . . .
C26 C 0.3880(6) 0.5721(5) 0.2462(5) 0.0280(13) Uani 1 1 d . . . . .
H26 H 0.305238 0.587200 0.201234 0.034 Uiso 1 1 calc R U . . .
C22 C 0.5835(9) 0.7409(8) 0.9506(6) 0.072(2) Uani 1 1 d . . . . .
H22 H 0.500548 0.762707 0.973073 0.086 Uiso 1 1 calc R U . . .
C1 C 0.6386(10) 0.1972(8) 0.0299(6) 0.067(2) Uani 1 1 d . . . . .
H1 H 0.604869 0.120616 -0.006657 0.081 Uiso 1 1 calc R U . . .
C3 C 0.7623(9) 0.2060(6) 0.0998(5) 0.065(2) Uani 1 1 d . . . . .
H3 H 0.813776 0.135945 0.110571 0.078 Uiso 1 1 calc R U . . .
C34 C 0.3861(6) 0.7683(5) 0.6410(5) 0.0428(14) Uani 1 1 d . . . . .
C24 C 0.4307(6) 0.7971(5) 0.2600(4) 0.0375(13) Uani 1 1 d . . . . .
C12 C 1.2202(5) 0.4621(5) 0.5754(4) 0.0361(12) Uani 1 1 d . . . . .
H12 H 1.313603 0.449201 0.591666 0.043 Uiso 1 1 calc R U . . .
C25 C 0.4719(5) 0.6693(5) 0.2908(4) 0.0270(11) Uani 1 1 d . . . . .
C39 C 0.8491(6) 0.9932(5) 0.7335(5) 0.0401(13) Uani 1 1 d . . . . .
H39 H 0.767526 0.995794 0.763984 0.048 Uiso 1 1 calc R U . . .
C30 C 0.2291(6) 0.3637(5) 0.1145(5) 0.0471(15) Uani 1 1 d . . . . .
H30 H 0.212422 0.443504 0.092408 0.057 Uiso 1 1 calc R U . . .
C5 C 0.8095(7) 0.3174(5) 0.1534(4) 0.0484(16) Uani 1 1 d . . . . .
H5 H 0.893328 0.323121 0.202101 0.058 Uiso 1 1 calc R U . . .
C20 C 0.5910(7) 0.6320(6) 0.8853(5) 0.0554(18) Uani 1 1 d . . . . .
H20 H 0.512858 0.580139 0.863055 0.067 Uiso 1 1 calc R U . . .
C2 C 0.5655(10) 0.2985(10) 0.0137(7) 0.061(3) Uani 1 1 d . . . . .
H2 H 0.481989 0.292503 -0.035434 0.074 Uiso 1 1 calc R U . . .
C13 C 1.1378(5) 0.4446(5) 0.6559(4) 0.0307(11) Uani 1 1 d . . . . .
H13 H 1.173249 0.418807 0.727602 0.037 Uiso 1 1 calc R U . . .
N3 N 0.7843(4) 0.4918(4) 0.6843(3) 0.0268(9) Uani 1 1 d . . . . .
C31 C 0.2777(7) 0.1304(5) 0.1783(5) 0.0485(15) Uani 1 1 d . . . . .
H31 H 0.295987 0.050283 0.198611 0.058 Uiso 1 1 calc R U . . .
C23 C 0.6921(10) 0.8141(7) 0.9814(6) 0.067(2) Uani 1 1 d . . . . .
H23 H 0.685889 0.887687 1.026433 0.081 Uiso 1 1 calc R U . . .
C42 C 1.0861(6) 0.9875(5) 0.6445(5) 0.0457(14) Uani 1 1 d . . . . .
H42 H 1.167105 0.987169 0.613096 0.055 Uiso 1 1 calc R U . . .
C44 C 0.4466(7) 0.2055(6) 0.6283(7) 0.0564(17) Uani 1 1 d . . . . .
F2 F 0.3116(4) 0.7999(3) 0.1952(4) 0.0699(12) Uani 1 1 d . . . . .
F6 F 0.3871(4) 0.8758(3) 0.7011(4) 0.0703(12) Uani 1 1 d . . . . .
C14 C 1.0026(5) 0.4659(4) 0.6288(4) 0.0246(10) Uani 1 1 d . . . . .
C21 C 0.8133(12) 0.7854(8) 0.9493(8) 0.063(3) Uani 1 1 d . . . . .
H21 H 0.890213 0.838869 0.970971 0.076 Uiso 1 1 calc R U . . .
C10 C 1.0290(5) 0.5141(4) 0.4513(4) 0.0243(10) Uani 1 1 d . . . . .
C8 C 0.9306(6) 0.5829(5) 0.1610(4) 0.0396(13) Uani 1 1 d . . . . .
H8A H 0.946374 0.535481 0.091309 0.047 Uiso 1 1 calc R U . . .
H8B H 0.935144 0.670732 0.149138 0.047 Uiso 1 1 calc R U . . .
C17 C 0.7203(5) 0.4768(5) 0.7876(4) 0.0313(12) Uani 1 1 d . . . . .
H17 H 0.628623 0.436826 0.765614 0.038 Uiso 1 1 calc R U . . .
C29 C 0.3546(6) 0.2297(5) 0.2326(4) 0.0386(13) Uani 1 1 d . . . . .
H29 H 0.425307 0.217552 0.292030 0.046 Uiso 1 1 calc R U . . .
C47 C 0.7346(5) 0.2101(4) 0.4557(4) 0.0255(10) Uani 1 1 d . . . . .
C55 C 0.1961(10) 0.6988(11) 0.9269(7) 0.084(3) Uani 1 1 d . . . . .
C54 C 0.1882(14) 0.8273(12) 0.9053(11) 0.122(5) Uani 1 1 d . . . . .
H54A H 0.270566 0.854812 0.878944 0.183 Uiso 1 1 calc R U . . .
H54B H 0.177885 0.875723 0.974923 0.183 Uiso 1 1 calc R U . . .
H54C H 0.110698 0.837639 0.847388 0.183 Uiso 1 1 calc R U . . .
N4 N 0.2041(13) 0.5995(9) 0.9430(7) 0.147(4) Uani 1 1 d . . . . .
O3 O 0.5847(3) 0.6710(3) 0.3542(3) 0.0296(8) Uani 1 1 d . . . . .

loop_
_atom_site_aniso_label
_atom_site_aniso_U_11
_atom_site_aniso_U_22
_atom_site_aniso_U_33
_atom_site_aniso_U_23
_atom_site_aniso_U_13
_atom_site_aniso_U_12
F9 0.0568(19) 0.039(2) 0.0722(18) 0.0176(16) 0.0320(15) -0.0023(18)
F10 0.0568(19) 0.039(2) 0.0722(18) 0.0176(16) 0.0320(15) -0.0023(18)
F11 0.0568(19) 0.039(2) 0.0722(18) 0.0176(16) 0.0320(15) -0.0023(18)
F10A 0.0568(19) 0.039(2) 0.0722(18) 0.0176(16) 0.0320(15) -0.0023(18)
F9A 0.0568(19) 0.039(2) 0.0722(18) 0.0176(16) 0.0320(15) -0.0023(18)
F11A 0.0568(19) 0.039(2) 0.0722(18) 0.0176(16) 0.0320(15) -0.0023(18)
F7 0.046(2) 0.049(2) 0.074(2) -0.0050(17) 0.0391(17) -0.0064(17)
F8 0.045(2) 0.045(2) 0.104(3) -0.013(2) 0.005(2) -0.0222(18)
Eu1 0.01902(11) 0.01943(10) 0.02379(9) 0.00423(6) 0.00454(7) 0.00235(7)
F1 0.070(3) 0.0350(19) 0.059(2) 0.0025(15) 0.0148(17) 0.0193(18)
O6 0.0245(19) 0.0233(18) 0.0363(17) 0.0017(14) 0.0084(14) 0.0021(15)
O5 0.0238(19) 0.0225(19) 0.0432(18) 0.0022(14) 0.0103(15) 0.0020(15)
O8 0.0234(19) 0.0226(19) 0.0327(16) 0.0029(13) 0.0047(14) 0.0019(15)
C53 0.053(5) 0.041(5) 0.134(7) -0.013(5) 0.031(5) 0.018(4)
N1 0.031(3) 0.024(2) 0.0244(18) 0.0029(15) 0.0028(17) 0.0038(19)
O4 0.031(2) 0.0295(19) 0.0322(17) 0.0091(14) -0.0025(15) 0.0035(16)
O2 0.036(2) 0.036(2) 0.0269(16) 0.0100(14) 0.0026(15) 0.0077(17)
C18 0.051(5) 0.039(4) 0.025(4) 0.009(3) 0.010(3) 0.012(4)
C28 0.024(3) 0.033(3) 0.029(2) 0.0022(19) 0.004(2) 0.002(2)
C19 0.058(5) 0.036(4) 0.049(4) 0.001(3) 0.011(3) 0.013(4)
F3 0.071(3) 0.042(2) 0.0567(19) 0.0245(15) 0.0163(18) 0.0055(18)
O1 0.040(2) 0.045(2) 0.0305(17) 0.0056(15) 0.0187(16) -0.0046(18)
N2 0.021(2) 0.0164(19) 0.0267(18) 0.0020(14) 0.0060(15) 0.0007(16)
C38 0.026(3) 0.021(3) 0.037(2) 0.0079(19) 0.004(2) 0.006(2)
C46 0.038(3) 0.020(3) 0.055(3) 0.012(2) 0.016(3) 0.003(2)
C15 0.023(3) 0.022(3) 0.020(2) 0.0027(19) 0.003(2) -0.003(3)
C36 0.034(3) 0.020(3) 0.041(3) 0.001(2) 0.010(2) 0.005(2)
C37 0.024(3) 0.024(3) 0.031(2) 0.0096(19) 0.005(2) 0.006(2)
C43 0.037(4) 0.023(3) 0.066(4) 0.005(2) -0.001(3) -0.010(2)
F5 0.031(2) 0.079(3) 0.087(3) 0.021(2) 0.0082(19) 0.0187(19)
C7 0.050(4) 0.031(3) 0.023(2) 0.0104(19) 0.013(2) 0.008(3)
C16 0.049(4) 0.037(3) 0.031(3) 0.010(2) 0.018(2) 0.004(3)
C48 0.029(3) 0.024(3) 0.034(2) 0.0044(19) 0.003(2) 0.002(2)
C35 0.026(3) 0.026(3) 0.040(3) 0.009(2) 0.007(2) 0.003(2)
C11 0.025(4) 0.027(4) 0.043(2) 0.000(3) 0.013(3) -0.001(3)
C6 0.049(4) 0.044(4) 0.018(3) 0.005(2) 0.008(3) -0.002(3)
C4 0.044(5) 0.055(5) 0.035(4) 0.000(3) 0.012(4) -0.007(4)
C50 0.037(3) 0.029(3) 0.049(3) -0.002(2) 0.007(2) 0.000(3)
F4 0.091(3) 0.051(2) 0.108(3) -0.018(2) -0.033(3) -0.018(2)
O7 0.027(2) 0.025(2) 0.0377(17) 0.0025(14) 0.0094(14) 0.0026(15)
C41 0.042(4) 0.030(3) 0.060(3) -0.011(3) 0.000(3) 0.001(3)
C27 0.021(3) 0.032(3) 0.027(2) 0.0022(19) 0.009(2) 0.001(2)
C52 0.054(5) 0.035(4) 0.069(4) -0.010(3) 0.007(3) 0.003(3)
C51 0.038(4) 0.049(4) 0.080(4) 0.000(3) 0.029(3) 0.006(3)
C9 0.033(3) 0.018(2) 0.029(2) 0.0009(18) 0.011(2) -0.002(2)
C33 0.061(5) 0.043(4) 0.065(4) -0.019(3) -0.013(4) -0.005(4)
C32 0.054(5) 0.053(5) 0.059(4) -0.008(4) -0.027(4) -0.003(4)
C45 0.031(3) 0.027(3) 0.046(3) 0.006(2) 0.013(2) 0.003(2)
C40 0.033(3) 0.029(3) 0.048(3) -0.001(2) 0.011(2) 0.000(2)
F12 0.088(4) 0.055(3) 0.175(5) -0.038(3) 0.062(3) 0.021(3)
C49 0.037(3) 0.028(3) 0.058(3) 0.002(2) 0.013(3) 0.001(3)
C26 0.017(3) 0.032(3) 0.035(3) 0.009(2) 0.000(3) 0.002(3)
C22 0.079(6) 0.078(6) 0.065(4) 0.004(4) 0.026(4) 0.037(5)
C1 0.096(7) 0.058(5) 0.048(4) -0.004(4) 0.022(4) -0.030(5)
C3 0.100(6) 0.039(4) 0.054(4) 0.003(3) 0.007(4) -0.003(4)
C34 0.033(3) 0.028(3) 0.069(4) -0.002(3) 0.017(3) 0.003(3)
C24 0.037(3) 0.033(3) 0.043(3) 0.009(2) 0.002(2) 0.007(3)
C12 0.019(3) 0.037(3) 0.051(3) 0.001(2) 0.002(2) 0.004(2)
C25 0.025(3) 0.030(3) 0.028(2) 0.006(2) 0.006(2) 0.008(2)
C39 0.029(3) 0.034(3) 0.056(3) -0.004(2) 0.007(2) 0.005(3)
C30 0.047(4) 0.038(3) 0.049(3) -0.003(3) -0.013(3) 0.008(3)
C5 0.073(5) 0.035(3) 0.034(3) 0.004(2) -0.003(3) 0.001(3)
C20 0.061(5) 0.062(4) 0.048(4) 0.007(3) 0.017(3) 0.024(4)
C2 0.048(5) 0.090(8) 0.046(4) 0.003(5) 0.013(4) -0.020(5)
C13 0.022(3) 0.032(3) 0.038(3) 0.007(2) 0.001(2) 0.000(2)
N3 0.028(3) 0.032(2) 0.0228(18) 0.0047(16) 0.0118(17) 0.0021(19)
C31 0.058(4) 0.030(3) 0.053(3) 0.002(3) -0.003(3) 0.001(3)
C23 0.097(7) 0.050(5) 0.059(4) -0.003(4) 0.020(4) 0.031(5)
C42 0.029(3) 0.041(3) 0.069(4) 0.008(3) 0.011(3) 0.000(3)
C44 0.045(4) 0.025(3) 0.106(5) 0.014(3) 0.029(4) -0.002(3)
F2 0.049(2) 0.041(2) 0.109(3) 0.017(2) -0.030(2) 0.0103(18)
F6 0.047(2) 0.036(2) 0.132(3) -0.020(2) 0.042(2) 0.0007(17)
C14 0.022(3) 0.026(3) 0.026(2) 0.0035(19) 0.003(2) 0.002(2)
C21 0.091(8) 0.044(5) 0.053(5) 0.006(4) 0.002(4) 0.014(5)
C10 0.027(3) 0.017(2) 0.029(2) 0.0011(18) 0.008(2) 0.002(2)
C8 0.055(4) 0.037(3) 0.029(3) 0.008(2) 0.010(2) -0.001(3)
C17 0.032(3) 0.041(3) 0.024(2) 0.008(2) 0.012(2) 0.005(2)
C29 0.038(3) 0.036(3) 0.038(3) 0.006(2) -0.007(2) -0.001(3)
C47 0.023(3) 0.024(3) 0.028(2) 0.0035(18) -0.0020(19) 0.005(2)
C55 0.081(7) 0.100(8) 0.073(6) 0.022(5) 0.007(5) -0.002(6)
C54 0.136(11) 0.102(10) 0.144(11) 0.016(8) 0.059(9) 0.047(9)
N4 0.226(13) 0.093(7) 0.111(7) 0.043(6) -0.019(7) -0.026(8)
O3 0.024(2) 0.0251(18) 0.0393(18) 0.0065(14) 0.0018(15) -0.0017(15)

loop_
_atom_type_symbol
_atom_type_description
_atom_type_scat_dispersion_real
_atom_type_scat_dispersion_imag
_atom_type_scat_source
C C 0.0033 0.0016 'International Tables Vol C Tables 4.2.6.8 and 6.1.1.4'
H H 0.0000 0.0000 'International Tables Vol C Tables 4.2.6.8 and 6.1.1.4'
Eu Eu -0.1578 3.6682 'International Tables Vol C Tables 4.2.6.8 and 6.1.1.4'
F F 0.0171 0.0103 'International Tables Vol C Tables 4.2.6.8 and 6.1.1.4'
N N 0.0061 0.0033 'International Tables Vol C Tables 4.2.6.8 and 6.1.1.4'
O O 0.0106 0.0060 'International Tables Vol C Tables 4.2.6.8 and 6.1.1.4'

loop_
_geom_angle_atom_site_label_1
_geom_angle_atom_site_label_2
_geom_angle_atom_site_label_3
_geom_angle
_geom_angle_site_symmetry_1
_geom_angle_site_symmetry_3
_geom_angle_publ_flag
O5 Eu1 O4 95.10(11) . . ?
O5 Eu1 O6 73.82(11) . . ?
O4 Eu1 O6 143.85(11) . . ?
O5 Eu1 O8 141.79(11) . . ?
O4 Eu1 O8 76.21(11) . . ?
O6 Eu1 O8 132.87(11) . . ?
O5 Eu1 O7 71.00(11) . . ?
O4 Eu1 O7 71.50(11) . . ?
O6 Eu1 O7 131.91(10) . . ?
O8 Eu1 O7 70.96(11) . . ?
O5 Eu1 O3 72.79(11) . . ?
O4 Eu1 O3 70.13(11) . . ?
O6 Eu1 O3 73.71(11) . . ?
O8 Eu1 O3 134.01(10) . . ?
O7 Eu1 O3 123.45(11) . . ?
O5 Eu1 N3 80.28(12) . . ?
O4 Eu1 N3 139.47(12) . . ?
O6 Eu1 N3 73.71(12) . . ?
O8 Eu1 N3 82.96(11) . . ?
O7 Eu1 N3 68.94(12) . . ?
O3 Eu1 N3 142.27(11) . . ?
O5 Eu1 N1 142.54(12) . . ?
O4 Eu1 N1 84.59(12) . . ?
O6 Eu1 N1 84.51(11) . . ?
O8 Eu1 N1 74.56(11) . . ?
O7 Eu1 N1 141.68(11) . . ?
O3 Eu1 N1 71.95(12) . . ?
N3 Eu1 N1 122.82(12) . . ?
O5 Eu1 N2 132.03(10) . . ?
O4 Eu1 N2 132.65(11) . . ?
O6 Eu1 N2 68.96(11) . . ?
O8 Eu1 N2 63.93(11) . . ?
O7 Eu1 N2 114.71(11) . . ?
O3 Eu1 N2 121.83(11) . . ?
N3 Eu1 N2 61.18(11) . . ?
N1 Eu1 N2 61.69(11) . . ?
C37 O6 Eu1 135.2(3) . . ?
C35 O5 Eu1 131.3(3) . . ?
C47 O8 Eu1 138.7(3) . . ?
C51 C53 F12 121.6(7) . . ?
C51 C53 C52 121.6(6) . . ?
F12 C53 C52 116.3(7) . . ?
C9 N1 C7 106.1(4) . . ?
C9 N1 Eu1 120.6(3) . . ?
C7 N1 Eu1 133.2(3) . . ?
C27 O4 Eu1 139.0(3) . . ?
C15 O2 C16 104.5(4) . . ?
C19 C18 C20 118.6(7) . . ?
C19 C18 C17 121.4(7) . . ?
C20 C18 C17 119.9(7) . . ?
C29 C28 C30 119.4(5) . . ?
C29 C28 C27 118.7(4) . . ?
C30 C28 C27 121.9(5) . . ?
C18 C19 C21 121.0(8) . . ?
C18 C19 H19 119.5 . . ?
C21 C19 H19 119.5 . . ?
C9 O1 C8 104.6(4) . . ?
C14 N2 C10 117.6(4) . . ?
C14 N2 Eu1 120.9(3) . . ?
C10 N2 Eu1 121.2(3) . . ?
C39 C38 C40 118.3(5) . . ?
C39 C38 C37 122.3(4) . . ?
C40 C38 C37 119.4(4) . . ?
C45 C46 C47 123.3(5) . . ?
C45 C46 H46 118.3 . . ?
C47 C46 H46 118.3 . . ?
N3 C15 O2 119.0(5) . . ?
N3 C15 C14 121.9(4) . . ?
O2 C15 C14 119.1(5) . . ?
C35 C36 C37 124.7(4) . . ?
C35 C36 H36 117.7 . . ?
C37 C36 H36 117.7 . . ?
O6 C37 C36 123.4(4) . . ?
O6 C37 C38 117.0(4) . . ?
C36 C37 C38 119.6(4) . . ?
F8 C43 C41 118.6(5) . . ?
F8 C43 C42 118.9(5) . . ?
C41 C43 C42 122.5(5) . . ?
N1 C7 C8 102.6(4) . . ?
N1 C7 C6 109.4(4) . . ?
C8 C7 C6 113.7(4) . . ?
N1 C7 H7 110.3 . . ?
C8 C7 H7 110.3 . . ?
C6 C7 H7 110.3 . . ?
O2 C16 C17 104.2(4) . . ?
O2 C16 H16A 110.9 . . ?
C17 C16 H16A 110.9 . . ?
O2 C16 H16B 110.9 . . ?
C17 C16 H16B 110.9 . . ?
H16A C16 H16B 108.9 . . ?
C50 C48 C49 118.6(5) . . ?
C50 C48 C47 121.9(5) . . ?
C49 C48 C47 119.6(4) . . ?
O5 C35 C36 129.9(5) . . ?
O5 C35 C34 113.0(4) . . ?
C36 C35 C34 117.2(4) . . ?
C12 C11 C10 118.3(6) . . ?
C12 C11 H11 120.8 . . ?
C10 C11 H11 120.8 . . ?
C5 C6 C4 119.6(6) . . ?
C5 C6 C7 120.7(6) . . ?
C4 C6 C7 119.7(6) . . ?
C6 C4 C2 119.5(8) . . ?
C6 C4 H4 120.2 . . ?
C2 C4 H4 120.2 . . ?
C52 C50 C48 120.4(6) . . ?
C52 C50 H50 119.8 . . ?
C48 C50 H50 119.8 . . ?
C45 O7 Eu1 133.3(3) . . ?
C43 C41 C39 118.5(5) . . ?
C43 C41 H41 120.7 . . ?
C39 C41 H41 120.7 . . ?
O4 C27 C26 122.5(5) . . ?
O4 C27 C28 116.7(4) . . ?
C26 C27 C28 120.8(5) . . ?
C50 C52 C53 118.4(6) . . ?
C50 C52 H52 120.8 . . ?
C53 C52 H52 120.8 . . ?
C53 C51 C49 119.9(6) . . ?
C53 C51 H51 120.1 . . ?
C49 C51 H51 120.1 . . ?
N1 C9 O1 119.5(4) . . ?
N1 C9 C10 123.5(4) . . ?
O1 C9 C10 116.9(4) . . ?
F4 C33 C31 119.8(7) . . ?
F4 C33 C32 117.8(6) . . ?
C31 C33 C32 122.4(6) . . ?
C33 C32 C30 118.4(6) . . ?
C33 C32 H32 120.8 . . ?
C30 C32 H32 120.8 . . ?
O7 C45 C46 129.9(5) . . ?
O7 C45 C44 113.4(4) . . ?
C46 C45 C44 116.7(5) . . ?
C42 C40 C38 121.2(5) . . ?
C42 C40 H40 119.4 . . ?
C38 C40 H40 119.4 . . ?
C51 C49 C48 120.9(5) . . ?
C51 C49 H49 119.6 . . ?
C48 C49 H49 119.6 . . ?
C25 C26 C27 123.0(5) . . ?
C25 C26 H26 118.5 . . ?
C27 C26 H26 118.5 . . ?
C23 C22 C20 120.2(7) . . ?
C23 C22 H22 119.9 . . ?
C20 C22 H22 119.9 . . ?
C2 C1 C3 120.1(7) . . ?
C2 C1 H1 119.9 . . ?
C3 C1 H1 119.9 . . ?
C5 C3 C1 119.4(7) . . ?
C5 C3 H3 120.3 . . ?
C1 C3 H3 120.3 . . ?
F5 C34 F6 107.9(5) . . ?
F5 C34 F7 105.9(5) . . ?
F6 C34 F7 104.7(5) . . ?
F5 C34 C35 111.2(5) . . ?
F6 C34 C35 114.5(5) . . ?
F7 C34 C35 112.1(5) . . ?
F1 C24 F2 107.1(4) . . ?
F1 C24 F3 105.5(4) . . ?
F2 C24 F3 105.5(4) . . ?
F1 C24 C25 112.2(4) . . ?
F2 C24 C25 114.6(5) . . ?
F3 C24 C25 111.4(4) . . ?
C11 C12 C13 119.7(5) . . ?
C11 C12 H12 120.1 . . ?
C13 C12 H12 120.1 . . ?
O3 C25 C26 129.4(5) . . ?
O3 C25 C24 112.5(4) . . ?
C26 C25 C24 118.1(4) . . ?
C38 C39 C41 121.4(5) . . ?
C38 C39 H39 119.3 . . ?
C41 C39 H39 119.3 . . ?
C28 C30 C32 120.0(6) . . ?
C28 C30 H30 120.0 . . ?
C32 C30 H30 120.0 . . ?
C6 C5 C3 121.3(6) . . ?
C6 C5 H5 119.4 . . ?
C3 C5 H5 119.4 . . ?
C18 C20 C22 120.2(8) . . ?
C18 C20 H20 119.9 . . ?
C22 C20 H20 119.9 . . ?
C1 C2 C4 120.1(8) . . ?
C1 C2 H2 120.0 . . ?
C4 C2 H2 120.0 . . ?
C14 C13 C12 118.0(5) . . ?
C14 C13 H13 121.0 . . ?
C12 C13 H13 121.0 . . ?
C15 N3 C17 106.2(4) . . ?
C15 N3 Eu1 119.6(3) . . ?
C17 N3 Eu1 131.8(3) . . ?
C33 C31 C29 118.5(6) . . ?
C33 C31 H31 120.8 . . ?
C29 C31 H31 120.8 . . ?
C22 C23 C21 121.2(7) . . ?
C22 C23 H23 119.4 . . ?
C21 C23 H23 119.4 . . ?
C40 C42 C43 118.1(5) . . ?
C40 C42 H42 121.0 . . ?
C43 C42 H42 121.0 . . ?
F9 C44 F10 115.3(8) . . ?
F10A C44 F11A 109.5(8) . . ?
F10A C44 F9A 108.7(6) . . ?
F11A C44 F9A 98.6(8) . . ?
F10A C44 C45 117.8(7) . . ?
F9 C44 C45 118.1(8) . . ?
F10 C44 C45 118.3(7) . . ?
F11A C44 C45 109.4(7) . . ?
F9A C44 C45 111.2(6) . . ?
F9 C44 F11 100.3(8) . . ?
F10 C44 F11 96.3(7) . . ?
C45 C44 F11 102.2(5) . . ?
N2 C14 C13 123.1(5) . . ?
N2 C14 C15 112.7(4) . . ?
C13 C14 C15 124.1(5) . . ?
C23 C21 C19 118.7(10) . . ?
C23 C21 H21 120.7 . . ?
C19 C21 H21 120.7 . . ?
N2 C10 C11 123.2(5) . . ?
N2 C10 C9 112.7(4) . . ?
C11 C10 C9 124.0(5) . . ?
O1 C8 C7 104.1(4) . . ?
O1 C8 H8A 110.9 . . ?
C7 C8 H8A 110.9 . . ?
O1 C8 H8B 110.9 . . ?
C7 C8 H8B 110.9 . . ?
H8A C8 H8B 108.9 . . ?
N3 C17 C18 111.0(5) . . ?
N3 C17 C16 101.7(4) . . ?
C18 C17 C16 114.0(5) . . ?
N3 C17 H17 110.0 . . ?
C18 C17 H17 110.0 . . ?
C16 C17 H17 110.0 . . ?
C28 C29 C31 121.2(5) . . ?
C28 C29 H29 119.4 . . ?
C31 C29 H29 119.4 . . ?
O8 C47 C46 123.4(4) . . ?
O8 C47 C48 116.7(4) . . ?
C46 C47 C48 119.9(5) . . ?
N4 C55 C54 178.9(13) . . ?
C55 C54 H54A 109.5 . . ?
C55 C54 H54B 109.5 . . ?
H54A C54 H54B 109.5 . . ?
C55 C54 H54C 109.5 . . ?
H54A C54 H54C 109.5 . . ?
H54B C54 H54C 109.5 . . ?
C25 O3 Eu1 130.1(3) . . ?

loop_
_geom_bond_atom_site_label_1
_geom_bond_atom_site_label_2
_geom_bond_distance
_geom_bond_site_symmetry_2
_geom_bond_publ_flag
F9 C44 1.239(13) . ?
F10 C44 1.299(10) . ?
F11 C44 1.559(11) . ?
F10A C44 1.219(10) . ?
F9A C44 1.431(10) . ?
F11A C44 1.409(13) . ?
F7 C34 1.347(7) . ?
F8 C43 1.360(6) . ?
Eu1 O5 2.377(3) . ?
Eu1 O4 2.377(3) . ?
Eu1 O6 2.410(3) . ?
Eu1 O8 2.417(3) . ?
Eu1 O7 2.443(3) . ?
Eu1 O3 2.444(3) . ?
Eu1 N3 2.596(4) . ?
Eu1 N1 2.600(4) . ?
Eu1 N2 2.674(4) . ?
F1 C24 1.326(6) . ?
O6 C37 1.270(5) . ?
O5 C35 1.261(6) . ?
O8 C47 1.258(6) . ?
C53 C51 1.348(11) . ?
C53 F12 1.350(8) . ?
C53 C52 1.413(11) . ?
N1 C9 1.265(6) . ?
N1 C7 1.495(6) . ?
O4 C27 1.252(6) . ?
O2 C15 1.343(6) . ?
O2 C16 1.466(6) . ?
C18 C19 1.363(10) . ?
C18 C20 1.378(10) . ?
C18 C17 1.523(8) . ?
C28 C29 1.381(7) . ?
C28 C30 1.383(7) . ?
C28 C27 1.508(7) . ?
C19 C21 1.394(10) . ?
C19 H19 0.9500 . ?
F3 C24 1.349(7) . ?
O1 C9 1.348(5) . ?
O1 C8 1.460(6) . ?
N2 C14 1.338(6) . ?
N2 C10 1.341(6) . ?
C38 C39 1.382(6) . ?
C38 C40 1.392(7) . ?
C38 C37 1.500(7) . ?
C46 C45 1.371(7) . ?
C46 C47 1.419(7) . ?
C46 H46 0.9500 . ?
C15 N3 1.283(7) . ?
C15 C14 1.476(7) . ?
C36 C35 1.375(7) . ?
C36 C37 1.410(7) . ?
C36 H36 0.9500 . ?
C43 C41 1.361(9) . ?
C43 C42 1.380(8) . ?
F5 C34 1.328(7) . ?
C7 C8 1.533(8) . ?
C7 C6 1.539(8) . ?
C7 H7 1.0000 . ?
C16 C17 1.538(7) . ?
C16 H16A 0.9900 . ?
C16 H16B 0.9900 . ?
C48 C50 1.402(7) . ?
C48 C49 1.404(8) . ?
C48 C47 1.486(7) . ?
C35 C34 1.529(7) . ?
C11 C12 1.371(10) . ?
C11 C10 1.385(9) . ?
C11 H11 0.9500 . ?
C6 C5 1.375(9) . ?
C6 C4 1.380(10) . ?
C4 C2 1.409(12) . ?
C4 H4 0.9500 . ?
C50 C52 1.384(8) . ?
C50 H50 0.9500 . ?
F4 C33 1.355(7) . ?
O7 C45 1.259(6) . ?
C41 C39 1.383(8) . ?
C41 H41 0.9500 . ?
C27 C26 1.408(7) . ?
C52 H52 0.9500 . ?
C51 C49 1.373(8) . ?
C51 H51 0.9500 . ?
C9 C10 1.482(7) . ?
C33 C31 1.364(9) . ?
C33 C32 1.377(11) . ?
C32 C30 1.401(9) . ?
C32 H32 0.9500 . ?
C45 C44 1.531(8) . ?
C40 C42 1.380(8) . ?
C40 H40 0.9500 . ?
C49 H49 0.9500 . ?
C26 C25 1.367(8) . ?
C26 H26 0.9500 . ?
C22 C23 1.328(11) . ?
C22 C20 1.394(10) . ?
C22 H22 0.9500 . ?
C1 C2 1.366(13) . ?
C1 C3 1.391(11) . ?
C1 H1 0.9500 . ?
C3 C5 1.378(8) . ?
C3 H3 0.9500 . ?
C34 F6 1.340(6) . ?
C24 F2 1.332(6) . ?
C24 C25 1.537(7) . ?
C12 C13 1.389(7) . ?
C12 H12 0.9500 . ?
C25 O3 1.268(6) . ?
C39 H39 0.9500 . ?
C30 H30 0.9500 . ?
C5 H5 0.9500 . ?
C20 H20 0.9500 . ?
C2 H2 0.9500 . ?
C13 C14 1.384(7) . ?
C13 H13 0.9500 . ?
N3 C17 1.502(5) . ?
C31 C29 1.383(8) . ?
C31 H31 0.9500 . ?
C23 C21 1.375(13) . ?
C23 H23 0.9500 . ?
C42 H42 0.9500 . ?
C21 H21 0.9500 . ?
C8 H8A 0.9900 . ?
C8 H8B 0.9900 . ?
C17 H17 1.0000 . ?
C29 H29 0.9500 . ?
C55 N4 1.129(13) . ?
C55 C54 1.462(15) . ?
C54 H54A 0.9800 . ?
C54 H54B 0.9800 . ?
C54 H54C 0.9800 . ?
